data_1553950
loop_
_publ_author_name
'Qin, Wen-Bing'
'Li, Wei-Wei'
'Zhu, Peng-Fei'
'Mo, Xiao-Gang'
'Zhang, Hui-Jun'
'Wen, Ting-Bin'

_publ_section_title
;
 Rh(iii)-Catalyzed regio- and stereoselective bisindolylation of vinyl
 acetate: an efficient approach toward (E)-1,2-bis(2-indolyl)ethenes
;
_journal_issue 7
_journal_name_full 'Organic Chemistry Frontiers'
_journal_page_first 1096
_journal_paper_doi 10.1039/C7QO01041A
_journal_volume 5
_journal_year 2018
_chemical_formula_moiety 'C28 H20 N4'
_chemical_formula_sum 'C28 H20 N4'
_chemical_formula_weight 412.48
_space_group_crystal_system monoclinic
_space_group_IT_number 14
_space_group_name_Hall '-P 2ybc'
_space_group_name_H-M_alt 'P 1 21/c 1'
_atom_sites_solution_hydrogens difmap
_audit_creation_date 2016-01-06
_audit_creation_method
;
Olex2 1.2
(compiled 2015.09.30 svn.r3233 for OlexSys, GUI svn.r5103)
;
_audit_update_record
;
2017-08-20 deposited with the CCDC.
2018-01-12 downloaded from the CCDC.
;
_cell_angle_alpha 90
_cell_angle_beta 105.538(3)
_cell_angle_gamma 90
_cell_formula_units_Z 2
_cell_length_a 10.4482(2)
_cell_length_b 7.41078(18)
_cell_length_c 13.6312(4)
_cell_measurement_reflns_used 4583
_cell_measurement_temperature 172.95(10)
_cell_measurement_theta_max 60.2040
_cell_measurement_theta_min 6.8380
_cell_volume 1016.88(5)
_computing_cell_refinement
;
CrysAlisPro, Agilent Technologies,
Version 1.171.36.24 (release 03-12-2012 CrysAlis171 .NET)
(compiled Dec  3 2012,18:21:49)
;
_computing_data_collection
;
CrysAlisPro, Agilent Technologies,
Version 1.171.36.24 (release 03-12-2012 CrysAlis171 .NET)
(compiled Dec  3 2012,18:21:49)
;
_computing_data_reduction
;
CrysAlisPro, Agilent Technologies,
Version 1.171.36.24 (release 03-12-2012 CrysAlis171 .NET)
(compiled Dec  3 2012,18:21:49)
;
_computing_molecular_graphics 'Olex2 (Dolomanov et al., 2009)'
_computing_publication_material 'Olex2 (Dolomanov et al., 2009)'
_computing_structure_refinement 'ShelXL (Sheldrick, 2015)'
_computing_structure_solution 'ShelXT (Sheldrick, 2015)'
_diffrn_ambient_temperature 172.95(10)
_diffrn_detector_area_resol_mean 16.1903
_diffrn_measured_fraction_theta_full 0.992
_diffrn_measured_fraction_theta_max 0.992
_diffrn_measurement_details
;
#__ type_ start__ end____ width___ exp.time_
  1 omega  -93.00  -53.00   1.0000    1.0000
omega____ theta____ kappa____ phi______ frames
    -      -32.3584  178.0000 -120.0000 40

#__ type_ start__ end____ width___ exp.time_
  2 omega    9.00  103.00   1.0000    1.0000
omega____ theta____ kappa____ phi______ frames
    -       32.3584   46.0000 -139.0000 94

#__ type_ start__ end____ width___ exp.time_
  3 omega   76.00  114.00   1.0000    1.0000
omega____ theta____ kappa____ phi______ frames
    -       32.3584 -178.0000  -30.0000 38

#__ type_ start__ end____ width___ exp.time_
  4 omega   35.00   84.00   1.0000    1.0000
omega____ theta____ kappa____ phi______ frames
    -       32.3584  178.0000    0.0000 49

#__ type_ start__ end____ width___ exp.time_
  5 omega -130.00 -105.00   1.0000    2.0000
omega____ theta____ kappa____ phi______ frames
    -      -75.0000  -92.0000 -120.0000 25

#__ type_ start__ end____ width___ exp.time_
  6 omega  122.00  148.00   1.0000    2.0000
omega____ theta____ kappa____ phi______ frames
    -       90.5000  112.0000  -90.0000 26

#__ type_ start__ end____ width___ exp.time_
  7 omega  125.00  158.00   1.0000    2.0000
omega____ theta____ kappa____ phi______ frames
    -       90.5000   38.0000    0.0000 33

#__ type_ start__ end____ width___ exp.time_
  8 omega   83.00  109.00   1.0000    2.0000
omega____ theta____ kappa____ phi______ frames
    -       90.5000   38.0000    0.0000 26

#__ type_ start__ end____ width___ exp.time_
  9 omega   19.00   46.00   1.0000    2.0000
omega____ theta____ kappa____ phi______ frames
    -       90.5000  -25.0000    0.0000 27

#__ type_ start__ end____ width___ exp.time_
 10 omega   18.00   58.00   1.0000    2.0000
omega____ theta____ kappa____ phi______ frames
    -       90.5000  -38.0000  -30.0000 40

#__ type_ start__ end____ width___ exp.time_
 11 omega   52.00   78.00   1.0000    2.0000
omega____ theta____ kappa____ phi______ frames
    -       90.5000 -112.0000  120.0000 26

#__ type_ start__ end____ width___ exp.time_
 12 omega   22.00   90.00   1.0000    2.0000
omega____ theta____ kappa____ phi______ frames
    -       90.5000 -112.0000  150.0000 68

#__ type_ start__ end____ width___ exp.time_
 13 omega   56.00  108.00   1.0000    2.0000
omega____ theta____ kappa____ phi______ frames
    -       90.5000   25.0000  -60.0000 52

#__ type_ start__ end____ width___ exp.time_
 14 omega  125.00  166.00   1.0000    2.0000
omega____ theta____ kappa____ phi______ frames
    -       90.5000   25.0000  -60.0000 41

#__ type_ start__ end____ width___ exp.time_
 15 omega   29.00   70.00   1.0000    2.0000
omega____ theta____ kappa____ phi______ frames
    -       90.5000  -38.0000  150.0000 41

#__ type_ start__ end____ width___ exp.time_
 16 omega   17.00   42.00   1.0000    2.0000
omega____ theta____ kappa____ phi______ frames
    -       90.5000  -38.0000   60.0000 25

#__ type_ start__ end____ width___ exp.time_
 17 omega   92.00  141.00   1.0000    2.0000
omega____ theta____ kappa____ phi______ frames
    -       90.5000  112.0000  -60.0000 49

#__ type_ start__ end____ width___ exp.time_
 18 omega   27.00   75.00   1.0000    2.0000
omega____ theta____ kappa____ phi______ frames
    -       90.5000  -46.0000 -108.0000 48

#__ type_ start__ end____ width___ exp.time_
 19 omega  124.00  152.00   1.0000    2.0000
omega____ theta____ kappa____ phi______ frames
    -       90.5000   38.0000   90.0000 28

#__ type_ start__ end____ width___ exp.time_
 20 omega -103.00   -9.00   1.0000    1.0000
omega____ theta____ kappa____ phi______ frames
    -      -32.3584  -57.0000   90.0000 94

#__ type_ start__ end____ width___ exp.time_
 21 omega -105.00    1.00   1.0000    1.0000
omega____ theta____ kappa____ phi______ frames
    -      -32.3584  -77.0000    0.0000 106

#__ type_ start__ end____ width___ exp.time_
 22 omega -103.00   -9.00   1.0000    1.0000
omega____ theta____ kappa____ phi______ frames
    -      -32.3584  -57.0000 -120.0000 94

#__ type_ start__ end____ width___ exp.time_
 23 omega   35.00  112.00   1.0000    1.0000
omega____ theta____ kappa____ phi______ frames
    -       32.3584  178.0000 -180.0000 77

#__ type_ start__ end____ width___ exp.time_
 24 omega -147.00 -110.00   1.0000    2.0000
omega____ theta____ kappa____ phi______ frames
    -      -75.0000  -77.0000   30.0000 37

#__ type_ start__ end____ width___ exp.time_
 25 omega -147.00  -42.00   1.0000    2.0000
omega____ theta____ kappa____ phi______ frames
    -      -75.0000  -76.0000  166.5838 105

#__ type_ start__ end____ width___ exp.time_
 26 omega -147.00  -42.00   1.0000    2.0000
omega____ theta____ kappa____ phi______ frames
    -      -75.0000  -77.0000   90.0000 105

#__ type_ start__ end____ width___ exp.time_
 27 omega -147.00  -44.00   1.0000    2.0000
omega____ theta____ kappa____ phi______ frames
    -      -75.0000  -74.0000  -35.0000 103

#__ type_ start__ end____ width___ exp.time_
 28 omega   17.00  132.00   1.0000    2.0000
omega____ theta____ kappa____ phi______ frames
    -       90.5000  -92.0000 -120.0000 115

#__ type_ start__ end____ width___ exp.time_
 29 omega   59.00  164.00   1.0000    2.0000
omega____ theta____ kappa____ phi______ frames
    -       90.5000   38.0000  150.0000 105

#__ type_ start__ end____ width___ exp.time_
 30 omega   17.00  132.00   1.0000    2.0000
omega____ theta____ kappa____ phi______ frames
    -       90.5000  -92.0000   60.0000 115

#__ type_ start__ end____ width___ exp.time_
 31 omega   59.00  163.00   1.0000    2.0000
omega____ theta____ kappa____ phi______ frames
    -       90.5000   74.0000   35.0000 104

#__ type_ start__ end____ width___ exp.time_
 32 omega   64.00  161.00   1.0000    2.0000
omega____ theta____ kappa____ phi______ frames
    -       90.5000   64.0000 -150.0000 97
;
_diffrn_measurement_device_type 'Xcalibur, Sapphire3, Gemini ultra'
_diffrn_measurement_method '\w scans'
_diffrn_orient_matrix_UB_11 0.1040400000
_diffrn_orient_matrix_UB_12 -0.0996692000
_diffrn_orient_matrix_UB_13 0.0840777000
_diffrn_orient_matrix_UB_21 0.1109023000
_diffrn_orient_matrix_UB_22 0.0670720000
_diffrn_orient_matrix_UB_23 -0.0460898000
_diffrn_orient_matrix_UB_31 0.0172965000
_diffrn_orient_matrix_UB_32 0.1696676000
_diffrn_orient_matrix_UB_33 0.0675471000
_diffrn_radiation_monochromator mirror
_diffrn_radiation_type CuK\a
_diffrn_radiation_wavelength 1.54184
_diffrn_reflns_av_R_equivalents 0.0265
_diffrn_reflns_av_unetI/netI 0.0177
_diffrn_reflns_Laue_measured_fraction_full 0.992
_diffrn_reflns_Laue_measured_fraction_max 0.992
_diffrn_reflns_limit_h_max 11
_diffrn_reflns_limit_h_min -11
_diffrn_reflns_limit_k_max 8
_diffrn_reflns_limit_k_min -7
_diffrn_reflns_limit_l_max 15
_diffrn_reflns_limit_l_min -14
_diffrn_reflns_number 7873
_diffrn_reflns_point_group_measured_fraction_full 0.992
_diffrn_reflns_point_group_measured_fraction_max 0.992
_diffrn_reflns_theta_full 60.064
_diffrn_reflns_theta_max 60.064
_diffrn_reflns_theta_min 6.860
_diffrn_source 'Enhance Ultra (Cu) X-ray Source'
_exptl_absorpt_coefficient_mu 0.634
_exptl_absorpt_correction_T_max 1.00000
_exptl_absorpt_correction_T_min 0.11318
_exptl_absorpt_correction_type multi-scan
_exptl_absorpt_process_details
;
CrysAlisPro, Agilent Technologies,
Version 1.171.36.24 (release 03-12-2012 CrysAlis171 .NET)
(compiled Dec  3 2012,18:21:49)
Empirical absorption correction using spherical harmonics,
 implemented in SCALE3 ABSPACK scaling algorithm.
;
_exptl_crystal_colour 'clear light yellow'
_exptl_crystal_colour_lustre clear
_exptl_crystal_colour_modifier light
_exptl_crystal_colour_primary yellow
_exptl_crystal_density_diffrn 1.347
_exptl_crystal_description block
_exptl_crystal_F_000 432
_exptl_crystal_size_max 0.4
_exptl_crystal_size_mid 0.4
_exptl_crystal_size_min 0.3
_refine_diff_density_max 0.127
_refine_diff_density_min -0.165
_refine_diff_density_rms 0.031
_refine_ls_extinction_method none
_refine_ls_goodness_of_fit_ref 1.070
_refine_ls_hydrogen_treatment refall
_refine_ls_matrix_type full
_refine_ls_number_parameters 185
_refine_ls_number_reflns 1512
_refine_ls_number_restraints 0
_refine_ls_restrained_S_all 1.070
_refine_ls_R_factor_all 0.0309
_refine_ls_R_factor_gt 0.0300
_refine_ls_shift/su_max 0.000
_refine_ls_shift/su_mean 0.000
_refine_ls_structure_factor_coef Fsqd
_refine_ls_weighting_details 'w=1/[\s^2^(Fo^2^)+(0.0430P)^2^+0.2220P] where P=(Fo^2^+2Fc^2^)/3'
_refine_ls_weighting_scheme calc
_refine_ls_wR_factor_gt 0.0768
_refine_ls_wR_factor_ref 0.0778
_reflns_Friedel_coverage 0.000
_reflns_number_gt 1456
_reflns_number_total 1512
_reflns_threshold_expression 'I > 2\s(I)'
_cod_data_source_file c7qo01041a2.cif
_cod_data_source_block Compound_3a
_cod_original_cell_volume 1016.89(5)
_cod_database_code 1553950
_shelx_space_group_comment
;
The symmetry employed for this shelxl refinement is uniquely defined
by the following loop, which should always be used as a source of
symmetry information in preference to the above space-group names.
They are only intended as comments.
;
_reflns_odcompleteness_completeness 96.78
_reflns_odcompleteness_iscentric 1
_reflns_odcompleteness_theta 61.08
_olex2_refinement_description
;
;
_shelx_shelxl_version_number 2014/7
_olex2_submission_special_instructions 'No special instructions were received'

loop_
_space_group_symop_operation_xyz
'x, y, z'
'-x, y+1/2, -z+1/2'
'-x, -y, -z'
'x, -y-1/2, z-1/2'

loop_
_atom_site_label
_atom_site_type_symbol
_atom_site_fract_x
_atom_site_fract_y
_atom_site_fract_z
_atom_site_U_iso_or_equiv
_atom_site_adp_type
_atom_site_occupancy
_atom_site_site_symmetry_order
_atom_site_calc_flag
N1 N 0.60102(9) 0.40314(12) 0.31258(7) 0.0234(3) Uani 1 1 d
N2 N 0.49037(9) 0.46579(13) 0.14363(7) 0.0271(3) Uani 1 1 d
C4 C 0.81606(11) 0.36483(15) 0.40098(8) 0.0252(3) Uani 1 1 d
C10 C 0.48155(11) 0.40067(15) 0.23253(8) 0.0229(3) Uani 1 1 d
C9 C 0.72724(10) 0.35905(15) 0.30295(8) 0.0238(3) Uani 1 1 d
C2 C 0.61234(11) 0.43941(15) 0.41566(8) 0.0237(3) Uani 1 1 d
C11 C 0.36489(11) 0.33203(16) 0.24840(9) 0.0286(3) Uani 1 1 d
C1 C 0.50150(11) 0.50334(16) 0.45141(9) 0.0262(3) Uani 1 1 d
C3 C 0.74160(11) 0.41780(15) 0.46957(9) 0.0257(3) Uani 1 1 d
C5 C 0.94983(11) 0.31979(17) 0.41362(9) 0.0314(3) Uani 1 1 d
C8 C 0.76925(11) 0.31162(16) 0.21762(9) 0.0288(3) Uani 1 1 d
C13 C 0.25682(12) 0.41357(17) 0.07726(9) 0.0333(3) Uani 1 1 d
C14 C 0.37859(12) 0.46870(17) 0.06739(9) 0.0312(3) Uani 1 1 d
C12 C 0.25072(12) 0.34204(17) 0.16942(10) 0.0336(3) Uani 1 1 d
C6 C 0.99097(12) 0.26977(19) 0.32968(10) 0.0371(3) Uani 1 1 d
C7 C 0.90138(12) 0.26653(19) 0.23283(10) 0.0357(3) Uani 1 1 d
H1 H 0.4256(12) 0.5529(18) 0.4001(10) 0.034(3) Uiso 1 1 d
H8 H 0.7068(12) 0.3106(16) 0.1497(10) 0.028(3) Uiso 1 1 d
H11 H 0.3672(12) 0.2772(18) 0.3139(10) 0.032(3) Uiso 1 1 d
H12 H 0.1674(14) 0.2981(19) 0.1783(10) 0.041(4) Uiso 1 1 d
H13 H 0.1765(14) 0.4236(19) 0.0188(11) 0.042(4) Uiso 1 1 d
H5 H 1.0115(13) 0.3235(17) 0.4829(11) 0.034(3) Uiso 1 1 d
H14 H 0.3869(12) 0.5130(19) 0.0002(11) 0.036(3) Uiso 1 1 d
H3 H 0.7776(11) 0.4422(16) 0.5422(10) 0.025(3) Uiso 1 1 d
H7 H 0.9330(13) 0.2317(19) 0.1723(11) 0.042(4) Uiso 1 1 d
H6 H 1.0858(14) 0.2372(19) 0.3375(10) 0.042(4) Uiso 1 1 d

loop_
_atom_site_aniso_label
_atom_site_aniso_U_11
_atom_site_aniso_U_22
_atom_site_aniso_U_33
_atom_site_aniso_U_23
_atom_site_aniso_U_13
_atom_site_aniso_U_12
N1 0.0206(5) 0.0303(5) 0.0191(5) 0.0004(4) 0.0053(4) 0.0014(4)
N2 0.0265(5) 0.0336(6) 0.0206(5) 0.0002(4) 0.0049(4) -0.0002(4)
C4 0.0239(6) 0.0272(6) 0.0243(6) 0.0004(5) 0.0061(5) -0.0004(5)
C10 0.0226(6) 0.0244(6) 0.0221(6) -0.0016(4) 0.0066(5) 0.0026(4)
C9 0.0217(6) 0.0259(6) 0.0244(6) -0.0006(5) 0.0074(5) -0.0011(5)
C2 0.0266(6) 0.0261(6) 0.0192(6) 0.0014(4) 0.0074(5) 0.0014(5)
C11 0.0265(6) 0.0322(6) 0.0282(7) 0.0014(5) 0.0094(5) 0.0008(5)
C1 0.0263(6) 0.0302(6) 0.0220(5) 0.0009(5) 0.0062(5) 0.0040(5)
C3 0.0263(6) 0.0312(6) 0.0191(6) 0.0003(5) 0.0052(5) 0.0007(5)
C5 0.0237(6) 0.0410(7) 0.0274(7) -0.0021(5) 0.0034(5) 0.0003(5)
C8 0.0253(6) 0.0374(7) 0.0237(6) -0.0043(5) 0.0068(5) -0.0029(5)
C13 0.0267(7) 0.0391(7) 0.0300(7) -0.0030(5) 0.0003(5) 0.0023(5)
C14 0.0318(7) 0.0372(7) 0.0224(6) 0.0010(5) 0.0036(5) 0.0011(5)
C12 0.0232(6) 0.0403(7) 0.0373(7) -0.0026(6) 0.0080(5) -0.0021(5)
C6 0.0222(7) 0.0524(8) 0.0375(7) -0.0058(6) 0.0095(5) 0.0017(6)
C7 0.0276(6) 0.0503(8) 0.0321(7) -0.0093(6) 0.0131(5) -0.0021(6)

loop_
_atom_type_symbol
_atom_type_description
_atom_type_scat_dispersion_real
_atom_type_scat_dispersion_imag
_atom_type_scat_source
C C 0.0181 0.0091 'International Tables Vol C Tables 4.2.6.8 and 6.1.1.4'
H H 0.0000 0.0000 'International Tables Vol C Tables 4.2.6.8 and 6.1.1.4'
N N 0.0311 0.0180 'International Tables Vol C Tables 4.2.6.8 and 6.1.1.4'

loop_
_geom_angle_atom_site_label_1
_geom_angle_atom_site_label_2
_geom_angle_atom_site_label_3
_geom_angle
_geom_angle_site_symmetry_1
C9 N1 C10 125.55(9) .
C9 N1 C2 108.05(9) .
C2 N1 C10 126.30(9) .
C10 N2 C14 116.99(10) .
C9 C4 C3 107.13(10) .
C5 C4 C9 119.42(10) .
C5 C4 C3 133.45(11) .
N2 C10 N1 115.71(9) .
N2 C10 C11 123.51(10) .
C11 C10 N1 120.78(10) .
N1 C9 C4 107.59(9) .
C8 C9 N1 130.76(10) .
C8 C9 C4 121.64(10) .
N1 C2 C1 122.53(10) .
C3 C2 N1 108.82(10) .
C3 C2 C1 128.46(10) .
C10 C11 H11 119.1(7) .
C12 C11 C10 118.05(11) .
C12 C11 H11 122.8(7) .
C2 C1 H1 116.7(7) .
C1 C1 C2 123.67(14) 3_666
C1 C1 H1 119.6(7) 3_666
C4 C3 H3 126.0(7) .
C2 C3 C4 108.39(10) .
C2 C3 H3 125.5(7) .
C4 C5 H5 118.9(7) .
C6 C5 C4 119.00(11) .
C6 C5 H5 122.1(7) .
C9 C8 H8 120.8(7) .
C7 C8 C9 117.47(11) .
C7 C8 H8 121.8(7) .
C14 C13 C12 118.16(11) .
C14 C13 H13 120.3(8) .
C12 C13 H13 121.6(8) .
N2 C14 C13 123.77(11) .
N2 C14 H14 116.4(7) .
C13 C14 H14 119.8(7) .
C11 C12 C13 119.35(11) .
C11 C12 H12 120.3(8) .
C13 C12 H12 120.4(8) .
C5 C6 C7 120.66(11) .
C5 C6 H6 119.9(8) .
C7 C6 H6 119.4(8) .
C8 C7 C6 121.79(11) .
C8 C7 H7 118.4(8) .
C6 C7 H7 119.8(8) .

loop_
_geom_bond_atom_site_label_1
_geom_bond_atom_site_label_2
_geom_bond_distance
_geom_bond_site_symmetry_2
N1 C10 1.4211(14) .
N1 C9 1.3985(14) .
N1 C2 1.4042(14) .
N2 C10 1.3304(14) .
N2 C14 1.3395(15) .
C4 C9 1.4086(16) .
C4 C3 1.4224(16) .
C4 C5 1.4020(16) .
C10 C11 1.3901(16) .
C9 C8 1.3939(16) .
C2 C1 1.4510(16) .
C2 C3 1.3631(16) .
C11 C12 1.3782(17) .
C11 H11 0.975(13) .
C1 C1 1.334(2) 3_666
C1 H1 0.978(13) .
C3 H3 0.977(12) .
C5 C6 1.3766(17) .
C5 H5 0.990(14) .
C8 C7 1.3809(17) .
C8 H8 0.980(13) .
C13 C14 1.3768(17) .
C13 C12 1.3806(18) .
C13 H13 0.993(14) .
C14 H14 0.999(14) .
C12 H12 0.966(14) .
C6 C7 1.3991(18) .
C6 H6 0.997(14) .
C7 H7 1.001(14) .
